data_4342235
loop_
_publ_author_name
'Kaveevivitchai, Watchareeya'
'Wang, Xiqu'
'Liu, Lumei'
'Jacobson, Allan J.'

_publ_section_title
;
 Two Distinct Redox Intercalation Reactions of Hydroquinone with Porous
 Vanadium Benzenedicarboxylate MIL-47.
;
_journal_issue 4
_journal_name_full 'Inorganic chemistry'
_journal_page_first 1822
_journal_page_last 1828
_journal_paper_doi 10.1021/ic502730y
_journal_volume 54
_journal_year 2015
_chemical_formula_sum 'C12.56 H9.76 O7 V'
_chemical_formula_weight 323.62
_chemical_name_systematic
;
 ?
;
_space_group_crystal_system orthorhombic
_space_group_IT_number 57
_space_group_name_Hall '-P 2c 2b'
_space_group_name_H-M_alt 'P b c m'
_symmetry_space_group_name_Hall '-P 2c 2b'
_symmetry_space_group_name_H-M 'P b c m'
_atom_sites_solution_hydrogens mixed
_audit_creation_method SHELXL-2013
_cell_angle_alpha 90
_cell_angle_beta 90
_cell_angle_gamma 90
_cell_formula_units_Z 8
_cell_length_a 12.6011(13)
_cell_length_b 17.2874(18)
_cell_length_c 13.7364(14)
_cell_measurement_reflns_used 4223
_cell_measurement_temperature 293(2)
_cell_measurement_theta_max 28.3
_cell_measurement_theta_min 2.5
_cell_volume 2992.3(5)
_computing_structure_refinement 'SHELXL-2013 (Sheldrick, 2013)'
_diffrn_ambient_temperature 293(2)
_diffrn_measured_fraction_theta_full 1.000
_diffrn_measured_fraction_theta_max 0.976
_diffrn_measurement_device_type 'Bruker Apex II'
_diffrn_measurement_method 'narrow frame'
_diffrn_radiation_type MoK\a
_diffrn_radiation_wavelength 0.71073
_diffrn_reflns_av_R_equivalents 0.0428
_diffrn_reflns_av_unetI/netI 0.0266
_diffrn_reflns_Laue_measured_fraction_full 1.000
_diffrn_reflns_Laue_measured_fraction_max 0.976
_diffrn_reflns_limit_h_max 16
_diffrn_reflns_limit_h_min -8
_diffrn_reflns_limit_k_max 22
_diffrn_reflns_limit_k_min -22
_diffrn_reflns_limit_l_max 18
_diffrn_reflns_limit_l_min -18
_diffrn_reflns_number 17496
_diffrn_reflns_point_group_measured_fraction_full 1.000
_diffrn_reflns_point_group_measured_fraction_max 0.976
_diffrn_reflns_theta_full 25.242
_diffrn_reflns_theta_max 28.288
_diffrn_reflns_theta_min 1.616
_exptl_absorpt_coefficient_mu 0.689
_exptl_absorpt_correction_T_max 0.637
_exptl_absorpt_correction_T_min 0.462
_exptl_absorpt_correction_type multi-scan
_exptl_absorpt_process_details Blessnig,1995
_exptl_crystal_colour black
_exptl_crystal_density_diffrn 1.437
_exptl_crystal_description polyhedron
_exptl_crystal_F_000 1313
_exptl_crystal_size_max 0.40
_exptl_crystal_size_mid 0.35
_exptl_crystal_size_min 0.32
_refine_diff_density_max 0.571
_refine_diff_density_min -0.335
_refine_diff_density_rms 0.101
_refine_ls_extinction_method none
_refine_ls_goodness_of_fit_ref 1.054
_refine_ls_hydrogen_treatment mixed
_refine_ls_matrix_type full
_refine_ls_number_parameters 220
_refine_ls_number_reflns 3787
_refine_ls_number_restraints 20
_refine_ls_restrained_S_all 1.058
_refine_ls_R_factor_all 0.0944
_refine_ls_R_factor_gt 0.0530
_refine_ls_shift/su_max 0.000
_refine_ls_shift/su_mean 0.000
_refine_ls_structure_factor_coef Fsqd
_refine_ls_weighting_details 'w=1/[\s^2^(Fo^2^)+(0.0923P)^2^+3.8791P] where P=(Fo^2^+2Fc^2^)/3'
_refine_ls_weighting_scheme calc
_refine_ls_wR_factor_gt 0.1685
_refine_ls_wR_factor_ref 0.2124
_reflns_Friedel_coverage 0.000
_reflns_number_gt 1944
_reflns_number_total 3787
_reflns_threshold_expression 'I > 2\s(I)'
_cod_data_source_file ic502730y_si_002.cif
_cod_data_source_block VObdc-hydroquinone-Wet
_cod_depositor_comments 'Adding full bibliography for 4342234--4342235.cif.'
_cod_database_code 4342235
_shelx_space_group_comment
;
The symmetry employed for this shelxl refinement is uniquely defined
by the following loop, which should always be used as a source of
symmetry information in preference to the above space-group names.
They are only intended as comments.
;
_shelxl_version_number 2013-4

loop_
_space_group_symop_operation_xyz
'x, y, z'
'-x, -y, z+1/2'
'-x, y+1/2, -z+1/2'
'x, -y+1/2, -z'
'-x, -y, -z'
'x, y, -z-1/2'
'x, -y-1/2, z-1/2'
'-x, y-1/2, z'

loop_
_atom_site_label
_atom_site_type_symbol
_atom_site_fract_x
_atom_site_fract_y
_atom_site_fract_z
_atom_site_U_iso_or_equiv
_atom_site_adp_type
_atom_site_occupancy
_atom_site_site_symmetry_order
_atom_site_calc_flag
_atom_site_refinement_flags_posn
_atom_site_refinement_flags_adp
_atom_site_refinement_flags_occupancy
_atom_site_disorder_assembly
_atom_site_disorder_group
O1 O 0.3209(2) 0.24658(14) 0.2500 0.0210(6) Uani 1 2 d DS T P . .
H1 H 0.386(2) 0.232(4) 0.2500 0.11(3) Uiso 1 2 d DS . P . .
O2 O 0.1781(2) 0.2500 0.0000 0.0217(6) Uani 1 2 d DS T P . .
H2 H 0.1116(16) 0.2500 0.0000 0.07(2) Uiso 1 2 d DS . P . .
O3 O 0.15957(17) 0.33933(11) 0.16879(14) 0.0338(5) Uani 1 1 d . . . . .
O4 O 0.34339(17) 0.16266(11) 0.08341(14) 0.0333(5) Uani 1 1 d . . . . .
O5 O 0.14079(17) 0.17311(11) 0.16876(14) 0.0349(5) Uani 1 1 d . . . . .
O6 O 0.35626(17) 0.32863(11) 0.07822(14) 0.0322(5) Uani 1 1 d . . . . .
V1 V 0.24976(4) 0.25061(2) 0.12483(3) 0.0160(2) Uani 1 1 d . . . . .
C1 C 0.1137(3) 0.1467(2) 0.2500 0.0263(9) Uani 1 2 d S T P . .
C2 C 0.0426(4) 0.0769(2) 0.2500 0.0321(10) Uani 1 2 d S T P . .
C3 C 0.0122(3) 0.04380(19) 0.1628(2) 0.0489(10) Uani 1 1 d . . . . .
H3 H 0.0319 0.0667 0.1043 0.059 Uiso 1 1 calc R U . . .
C4 C 0.3747(2) 0.13927(16) 0.00205(17) 0.0241(6) Uani 1 1 d . . . . .
C5 C 0.4405(3) 0.06725(17) 0.00069(18) 0.0291(7) Uani 1 1 d D . . . .
C6 C 0.1365(3) 0.3679(2) 0.2500 0.0276(9) Uani 1 2 d S T P . .
C7 C 0.0760(4) 0.4422(2) 0.2500 0.0320(10) Uani 1 2 d S T P . .
C8 C 0.0475(3) 0.47657(18) 0.1624(2) 0.0468(10) Uani 1 1 d . . . . .
H8 H 0.0685 0.4545 0.1037 0.056 Uiso 1 1 calc R U . . .
C9 C 0.4717(3) 0.03500(18) -0.0865(2) 0.0428(9) Uani 1 1 d D . . . .
H9 H 0.4524 0.0584 -0.1448 0.051 Uiso 1 1 calc R U . . .
C10 C 0.4685(3) 0.03184(18) 0.0875(2) 0.0434(9) Uani 1 1 d D . . . .
H10 H 0.4469 0.0531 0.1464 0.052 Uiso 1 1 calc R U . . .
O7 O 0.6461(6) 0.1820(5) 0.0504(5) 0.158(3) Uani 0.76 1 d D . P . .
H17 H 0.700(3) 0.174(7) 0.0138(14) 0.190 Uiso 0.76 1 d D U P . .
C11 C 0.7002(6) 0.1244(4) 0.1994(6) 0.123(3) Uani 0.76 1 d D . P . .
H11 H 0.7372 0.0866 0.1653 0.147 Uiso 0.76 1 calc R U P . .
C12 C 0.6450(6) 0.1809(4) 0.1500(4) 0.112(3) Uani 0.76 1 d D . P . .
C13 C 0.5912(5) 0.2376(4) 0.2016(6) 0.087(2) Uani 0.76 1 d D . P . .
H13 H 0.5547 0.2760 0.1682 0.104 Uiso 0.76 1 calc R U P . .
O9 O 0.9383(16) 0.2573(18) -0.0401(12) 0.320(13) Uani 0.48 1 d . . P . .
O8A O 0.8057(19) 0.3875(14) 0.0517(7) 0.289(14) Uiso 0.38 1 d D . P A 1
C14A C 0.8499(16) 0.3248(10) 0.2020(4) 0.150(8) Uiso 0.38 1 d D . P A 1
H14A H 0.8844 0.2846 0.1701 0.180 Uiso 0.38 1 calc R U P A 1
C15A C 0.7988(15) 0.3843(9) 0.1429(8) 0.158(8) Uiso 0.38 1 d D . P A 1
C16A C 0.749(2) 0.4439(12) 0.2019(4) 0.261(18) Uiso 0.38 1 d D . P A 1
H16A H 0.7154 0.4845 0.1701 0.313 Uiso 0.38 1 calc R U P A 1
O8B O 0.8371(12) 0.3416(10) 0.0515(7) 0.140(5) Uiso 0.38 1 d D . P B 2
C14B C 0.8914(11) 0.2834(8) 0.2019(3) 0.095(5) Uiso 0.38 1 d D . P B 2
H14B H 0.9297 0.2451 0.1700 0.114 Uiso 0.38 1 calc R U P B 2
C15B C 0.8346(12) 0.3402(8) 0.1429(7) 0.098(5) Uiso 0.38 1 d D . P B 2
C16B C 0.7782(14) 0.3964(10) 0.2019(4) 0.126(6) Uiso 0.38 1 d D . P B 2
H16B H 0.7397 0.4347 0.1701 0.151 Uiso 0.38 1 calc R U P B 2

loop_
_atom_site_aniso_label
_atom_site_aniso_U_11
_atom_site_aniso_U_22
_atom_site_aniso_U_33
_atom_site_aniso_U_23
_atom_site_aniso_U_13
_atom_site_aniso_U_12
O1 0.0250(15) 0.0269(14) 0.0111(14) 0.000 0.000 0.0006(11)
O2 0.0247(16) 0.0288(14) 0.0116(14) 0.0003(9) 0.000 0.000
O3 0.0527(13) 0.0304(10) 0.0181(10) -0.0039(8) -0.0017(9) 0.0211(10)
O4 0.0523(13) 0.0291(10) 0.0184(10) -0.0038(8) -0.0012(9) 0.0219(10)
O5 0.0500(13) 0.0357(11) 0.0188(10) 0.0044(9) -0.0011(9) -0.0244(10)
O6 0.0454(12) 0.0327(11) 0.0185(11) 0.0062(8) -0.0032(9) -0.0205(9)
V1 0.0249(3) 0.0127(3) 0.0104(3) -0.00004(13) 0.00209(14) 0.00007(16)
C1 0.041(2) 0.0227(18) 0.0154(19) 0.000 0.000 -0.0111(17)
C2 0.052(3) 0.029(2) 0.0149(19) 0.000 0.000 -0.0220(19)
C3 0.086(3) 0.0459(18) 0.0149(15) 0.0047(13) -0.0020(16) -0.0398(19)
C4 0.0334(16) 0.0219(14) 0.0171(15) -0.0003(9) -0.0002(11) 0.0095(12)
C5 0.0420(18) 0.0274(15) 0.0178(15) 0.0007(10) -0.0006(11) 0.0171(14)
C6 0.038(2) 0.0269(19) 0.018(2) 0.000 0.000 0.0113(18)
C7 0.050(3) 0.030(2) 0.0155(19) 0.000 0.000 0.020(2)
C8 0.080(3) 0.0442(18) 0.0160(15) 0.0003(13) 0.0046(15) 0.0369(18)
C9 0.074(2) 0.0388(17) 0.0158(15) 0.0022(12) -0.0005(15) 0.0326(17)
C10 0.073(2) 0.0407(17) 0.0162(15) -0.0012(13) 0.0023(15) 0.0340(18)
O7 0.160(6) 0.212(7) 0.103(5) -0.044(5) 0.043(5) -0.064(6)
C11 0.096(6) 0.108(6) 0.166(10) -0.010(6) 0.010(5) 0.008(5)
C12 0.088(6) 0.124(7) 0.125(8) -0.024(7) 0.013(6) -0.030(5)
C13 0.061(4) 0.098(5) 0.102(6) 0.005(4) -0.002(4) -0.007(4)
O9 0.30(2) 0.50(3) 0.16(2) 0.10(2) 0.039(15) 0.16(2)

loop_
_atom_type_symbol
_atom_type_description
_atom_type_scat_dispersion_real
_atom_type_scat_dispersion_imag
_atom_type_scat_source
C C 0.0033 0.0016 'International Tables Vol C Tables 4.2.6.8 and 6.1.1.4'
O O 0.0106 0.0060 'International Tables Vol C Tables 4.2.6.8 and 6.1.1.4'
V V 0.3005 0.5294 'International Tables Vol C Tables 4.2.6.8 and 6.1.1.4'
H H 0.0000 0.0000 'International Tables Vol C Tables 4.2.6.8 and 6.1.1.4'

loop_
_geom_angle_atom_site_label_1
_geom_angle_atom_site_label_2
_geom_angle_atom_site_label_3
_geom_angle
_geom_angle_site_symmetry_1
_geom_angle_site_symmetry_3
V1 O1 V1 124.79(15) . 6_556
V1 O2 V1 124.45(15) 4 .
C6 O3 V1 134.5(2) . .
C4 O4 V1 133.07(18) . .
C1 O5 V1 134.1(2) . .
C4 O6 V1 134.45(18) 4 .
O2 V1 O1 177.62(7) . .
O2 V1 O3 90.37(8) . .
O1 V1 O3 91.29(9) . .
O2 V1 O4 91.09(8) . .
O1 V1 O4 87.28(9) . .
O3 V1 O4 178.37(8) . .
O2 V1 O6 91.89(8) . .
O1 V1 O6 89.88(9) . .
O3 V1 O6 87.76(10) . .
O4 V1 O6 91.47(10) . .
O2 V1 O5 86.77(8) . .
O1 V1 O5 91.47(9) . .
O3 V1 O5 91.85(10) . .
O4 V1 O5 88.96(10) . .
O6 V1 O5 178.60(8) . .
O5 C1 O5 125.8(3) . 6_556
O5 C1 C2 117.09(17) . .
O5 C1 C2 117.08(17) 6_556 .
C3 C2 C3 120.2(4) . 6_556
C3 C2 C1 119.86(18) . .
C3 C2 C1 119.86(18) 6_556 .
C2 C3 C8 120.2(3) . 8
O4 C4 O6 125.6(2) . 4
O4 C4 C5 117.0(2) . .
O6 C4 C5 117.3(2) 4 .
C9 C5 C10 119.8(3) . .
C9 C5 C4 120.4(2) . .
C10 C5 C4 119.9(2) . .
O3 C6 O3 125.6(3) 6_556 .
O3 C6 C7 117.19(17) 6_556 .
O3 C6 C7 117.19(17) . .
C8 C7 C8 120.1(4) . 6_556
C8 C7 C6 119.97(18) . .
C8 C7 C6 119.97(18) 6_556 .
C3 C8 C7 119.7(3) 8_565 .
C5 C9 C10 120.2(2) . 5_655
C9 C10 C5 120.0(2) 5_655 .
C12 C11 C11 119.5(3) . 6_556
O7 C12 C11 119.8(7) . .
O7 C12 C13 120.5(7) . .
C11 C12 C13 119.7(3) . .
C13 C13 C12 120.8(3) 6_556 .
C14A C14A C15A 123.8(5) 6_556 .
O8A C15A C16A 123.7(12) . .
O8A C15A C14A 123.7(12) . .
C16A C15A C14A 112.3(8) . .
C16A C16A C15A 123.9(5) 6_556 .
C14B C14B C15B 123.7(5) 6_556 .
O8B C15B C16B 123.9(12) . .
O8B C15B C14B 123.8(12) . .
C16B C15B C14B 112.3(8) . .
C16B C16B C15B 124.0(5) 6_556 .

loop_
_geom_bond_atom_site_label_1
_geom_bond_atom_site_label_2
_geom_bond_distance
_geom_bond_site_symmetry_2
O1 V1 1.9402(14) .
O1 V1 1.9402(14) 6_556
O2 V1 1.9381(14) 4
O2 V1 1.9381(14) .
O3 C6 1.254(2) .
O3 V1 2.0022(19) .
O4 C4 1.252(3) .
O4 V1 2.0068(18) .
O5 C1 1.253(2) .
O5 V1 2.0111(19) .
O6 C4 1.256(3) 4
O6 V1 2.0075(19) .
C1 O5 1.253(2) 6_556
C1 C2 1.502(5) .
C2 C3 1.381(3) .
C2 C3 1.381(3) 6_556
C3 C8 1.385(4) 8
C4 O6 1.256(3) 4
C4 C5 1.496(4) .
C5 C9 1.378(3) .
C5 C10 1.386(3) .
C6 O3 1.254(2) 6_556
C6 C7 1.494(5) .
C7 C8 1.389(3) .
C7 C8 1.389(3) 6_556
C8 C3 1.385(4) 8_565
C9 C10 1.380(4) 5_655
C10 C9 1.380(4) 5_655
O7 C12 1.368(8) .
C11 C12 1.378(4) .
C11 C11 1.390(17) 6_556
C12 C13 1.386(4) .
C13 C13 1.328(16) 6_556
O9 O9 1.13(3) 4
O8A C15A 1.257(8) .
C14A C14A 1.319(10) 6_556
C14A C15A 1.461(11) .
C15A C16A 1.452(12) .
C16A C16A 1.322(10) 6_556
O8B C15B 1.256(8) .
C14B C14B 1.321(10) 6_556
C14B C15B 1.460(11) .
C15B C16B 1.451(12) .
C16B C16B 1.321(10) 6_556
